data_7032049
loop_
_publ_author_name
'Anisimova, Tatyana B.'
'Guedes da Silva, M F\'atima C'
'Kukushkin, Vadim Yu'
'Pombeiro, Armando J. L.'
'Luzyanin, Konstantin V.'

_publ_section_title
;
 Metal-mediated coupling of amino acid esters with isocyanides leading to
 new chiral acyclic aminocarbene complexes.
;
_journal_issue 42
_journal_name_full 'Dalton transactions (Cambridge, England : 2003)'
_journal_page_first 15861
_journal_page_last 15871
_journal_paper_doi 10.1039/c4dt01917b
_journal_volume 43
_journal_year 2014
_chemical_absolute_configuration unk
_chemical_formula_moiety 'C23 H39 Cl2 N3 O2 Pd'
_chemical_formula_sum 'C23 H39 Cl2 N3 O2 Pd'
_chemical_formula_weight 566.87
_chemical_name_systematic
;
 ?
;
_space_group_crystal_system orthorhombic
_space_group_IT_number 19
_space_group_name_Hall 'P 2ac 2ab'
_space_group_name_H-M_alt 'P 21 21 21'
_symmetry_space_group_name_Hall 'P 2ac 2ab'
_symmetry_space_group_name_H-M 'P 21 21 21'
_atom_sites_solution_hydrogens geom
_audit_creation_method SHELXL-2013
_cell_angle_alpha 90
_cell_angle_beta 90
_cell_angle_gamma 90
_cell_formula_units_Z 4
_cell_length_a 9.3639(2)
_cell_length_b 14.8451(3)
_cell_length_c 18.9144(4)
_cell_measurement_reflns_used 9977
_cell_measurement_temperature 150(2)
_cell_measurement_theta_max 29.52
_cell_measurement_theta_min 2.55
_cell_volume 2629.25(10)
_computing_cell_refinement 'Bruker SAINT'
_computing_data_collection 'Bruker APEX2'
_computing_data_reduction 'Bruker SAINT'
_computing_molecular_graphics 'Ortep-3 for Windows (Farrugia, 1997)'
_computing_publication_material 'WinGX publication routines (Farrugia, 1999)'
_computing_structure_refinement 'SHELXL-2013 (Sheldrick, 2013)'
_computing_structure_solution 'SIR97 (Giacovazzo et al, 1997)'
_diffrn_ambient_temperature 150(2)
_diffrn_measured_fraction_theta_full 0.999
_diffrn_measured_fraction_theta_max 0.998
_diffrn_measurement_device_type 'Bruker APEX-II CCD'
_diffrn_measurement_method '\f and \w scans'
_diffrn_radiation_type MoK\a
_diffrn_radiation_wavelength 0.71069
_diffrn_reflns_av_R_equivalents 0.0532
_diffrn_reflns_av_unetI/netI 0.0395
_diffrn_reflns_Laue_measured_fraction_full 0.999
_diffrn_reflns_Laue_measured_fraction_max 0.998
_diffrn_reflns_limit_h_max 13
_diffrn_reflns_limit_h_min -13
_diffrn_reflns_limit_k_max 20
_diffrn_reflns_limit_k_min -20
_diffrn_reflns_limit_l_max 26
_diffrn_reflns_limit_l_min -25
_diffrn_reflns_number 41295
_diffrn_reflns_point_group_measured_fraction_full 0.999
_diffrn_reflns_point_group_measured_fraction_max 0.999
_diffrn_reflns_theta_full 25.240
_diffrn_reflns_theta_max 29.856
_diffrn_reflns_theta_min 2.572
_exptl_absorpt_coefficient_mu 0.932
_exptl_absorpt_correction_T_max 0.7899
_exptl_absorpt_correction_T_min 0.6766
_exptl_absorpt_correction_type multi-scan
_exptl_absorpt_process_details sadabs
_exptl_crystal_colour colourless
_exptl_crystal_density_diffrn 1.432
_exptl_crystal_description block
_exptl_crystal_F_000 1176
_exptl_crystal_size_max 0.390
_exptl_crystal_size_mid 0.260
_exptl_crystal_size_min 0.210
_refine_diff_density_max 0.537
_refine_diff_density_min -0.377
_refine_diff_density_rms 0.062
_refine_ls_abs_structure_details
;
 Flack x determined using 2790 quotients [(I+)-(I-)]/[(I+)+(I-)]
 (Parsons and Flack (2004), Acta Cryst. A60, s61).
;
_refine_ls_abs_structure_Flack -0.013(15)
_refine_ls_extinction_method none
_refine_ls_goodness_of_fit_ref 0.947
_refine_ls_hydrogen_treatment constr
_refine_ls_matrix_type full
_refine_ls_number_parameters 283
_refine_ls_number_reflns 7563
_refine_ls_number_restraints 0
_refine_ls_restrained_S_all 0.947
_refine_ls_R_factor_all 0.0336
_refine_ls_R_factor_gt 0.0264
_refine_ls_shift/su_max 0.000
_refine_ls_shift/su_mean 0.000
_refine_ls_structure_factor_coef Fsqd
_refine_ls_weighting_details 'w=1/[\s^2^(Fo^2^)+(0.0250P)^2^+0.8360P] where P=(Fo^2^+2Fc^2^)/3'
_refine_ls_weighting_scheme calc
_refine_ls_wR_factor_gt 0.0556
_refine_ls_wR_factor_ref 0.0588
_reflns_Friedel_coverage 0.790
_reflns_Friedel_fraction_full 1.000
_reflns_Friedel_fraction_max 0.999
_reflns_number_gt 6755
_reflns_number_total 7563
_reflns_threshold_expression 'I > 2\s(I)'
_cod_data_source_file c4dt01917b2.cif
_cod_data_source_block Compound13
_cod_depositor_comments 'Adding full bibliography for 7032046--7032050.cif.'
_cod_database_code 7032049
_shelx_space_group_comment
;
The symmetry employed for this shelxl refinement is uniquely defined
by the following loop, which should always be used as a source of
symmetry information in preference to the above space-group names.
They are only intended as comments.
;
_shelx_estimated_absorpt_t_min 0.713
_shelx_estimated_absorpt_t_max 0.828
_shelxl_version_number 2013-4

loop_
_space_group_symop_operation_xyz
'x, y, z'
'-x+1/2, -y, z+1/2'
'x+1/2, -y+1/2, -z'
'-x, y+1/2, -z+1/2'

loop_
_atom_site_label
_atom_site_type_symbol
_atom_site_fract_x
_atom_site_fract_y
_atom_site_fract_z
_atom_site_U_iso_or_equiv
_atom_site_adp_type
_atom_site_occupancy
_atom_site_site_symmetry_order
_atom_site_calc_flag
_atom_site_refinement_flags_posn
_atom_site_refinement_flags_adp
C1 C 0.8628(4) 0.8753(2) 0.17197(15) 0.0251(7) Uani 1 1 d . .
H1A H 0.9610 0.8918 0.1576 0.030 Uiso 1 1 calc R U
H1B H 0.8365 0.9100 0.2147 0.030 Uiso 1 1 calc R U
C2 C 0.7565(4) 0.8922(3) 0.11181(19) 0.0364(9) Uani 1 1 d . .
H2A H 0.8058 0.8922 0.0655 0.044 Uiso 1 1 calc R U
H2B H 0.7075 0.9507 0.1182 0.044 Uiso 1 1 calc R U
C3 C 0.6500(4) 0.8141(2) 0.11652(18) 0.0311(8) Uani 1 1 d . .
H3A H 0.6043 0.8024 0.0702 0.037 Uiso 1 1 calc R U
H3B H 0.5750 0.8263 0.1521 0.037 Uiso 1 1 calc R U
C4 C 0.7449(3) 0.7346(2) 0.13917(15) 0.0209(6) Uani 1 1 d . .
H4 H 0.6881 0.6891 0.1662 0.025 Uiso 1 1 calc R U
C5 C 0.8149(3) 0.6914(2) 0.07488(15) 0.0210(6) Uani 1 1 d . .
C6 C 0.7583(3) 0.5871(2) -0.02196(16) 0.0262(7) Uani 1 1 d . .
C7 C 0.7582(4) 0.6604(3) -0.07768(16) 0.0310(8) Uani 1 1 d . .
H7A H 0.6687 0.6944 -0.0750 0.046 Uiso 1 1 calc R U
H7B H 0.7671 0.6331 -0.1247 0.046 Uiso 1 1 calc R U
H7C H 0.8389 0.7012 -0.0695 0.046 Uiso 1 1 calc R U
C8 C 0.6323(4) 0.5240(3) -0.03185(19) 0.0370(9) Uani 1 1 d . .
H8A H 0.6328 0.4784 0.0056 0.056 Uiso 1 1 calc R U
H8B H 0.6396 0.4944 -0.0780 0.056 Uiso 1 1 calc R U
H8C H 0.5433 0.5586 -0.0296 0.056 Uiso 1 1 calc R U
C9 C 0.8965(4) 0.5335(3) -0.01836(19) 0.0332(8) Uani 1 1 d . .
H9A H 0.9774 0.5750 -0.0137 0.050 Uiso 1 1 calc R U
H9B H 0.9074 0.4979 -0.0617 0.050 Uiso 1 1 calc R U
H9C H 0.8938 0.4932 0.0226 0.050 Uiso 1 1 calc R U
C10 C 0.9187(3) 0.7331(2) 0.23568(13) 0.0176(6) Uani 1 1 d . .
C11 C 1.0856(3) 0.7352(2) 0.33603(15) 0.0196(6) Uani 1 1 d . .
H11 H 1.0341 0.6786 0.3491 0.024 Uiso 1 1 calc R U
C12 C 1.0775(4) 0.7996(3) 0.39862(16) 0.0297(8) Uani 1 1 d . .
H12A H 1.1224 0.8576 0.3857 0.036 Uiso 1 1 calc R U
H12B H 0.9762 0.8113 0.4104 0.036 Uiso 1 1 calc R U
C13 C 1.1531(4) 0.7603(3) 0.46283(16) 0.0346(9) Uani 1 1 d . .
H13A H 1.1520 0.8050 0.5017 0.042 Uiso 1 1 calc R U
H13B H 1.1010 0.7061 0.4791 0.042 Uiso 1 1 calc R U
C14 C 1.3060(4) 0.7351(3) 0.44603(18) 0.0366(9) Uani 1 1 d . .
H14A H 1.3500 0.7063 0.4879 0.044 Uiso 1 1 calc R U
H14B H 1.3610 0.7903 0.4350 0.044 Uiso 1 1 calc R U
C15 C 1.3134(4) 0.6710(3) 0.38362(19) 0.0408(10) Uani 1 1 d . .
H15A H 1.2675 0.6132 0.3964 0.049 Uiso 1 1 calc R U
H15B H 1.4145 0.6587 0.3719 0.049 Uiso 1 1 calc R U
C16 C 1.2382(4) 0.7113(3) 0.31922(17) 0.0324(8) Uani 1 1 d . .
H16A H 1.2899 0.7660 0.3037 0.039 Uiso 1 1 calc R U
H16B H 1.2402 0.6673 0.2799 0.039 Uiso 1 1 calc R U
C20 C 1.0314(3) 0.5776(2) 0.18412(16) 0.0210(6) Uani 1 1 d . .
C21 C 1.2536(4) 0.5630(2) 0.10165(17) 0.0259(7) Uani 1 1 d . .
H21 H 1.2415 0.6062 0.0616 0.031 Uiso 1 1 calc R U
C22 C 1.3847(4) 0.5902(2) 0.14403(18) 0.0323(8) Uani 1 1 d . .
H22A H 1.3672 0.6493 0.1668 0.039 Uiso 1 1 calc R U
H22B H 1.4671 0.5969 0.1117 0.039 Uiso 1 1 calc R U
C23 C 1.4205(4) 0.5204(3) 0.2008(2) 0.0362(9) Uani 1 1 d . .
H23A H 1.5107 0.5376 0.2247 0.043 Uiso 1 1 calc R U
H23B H 1.3438 0.5196 0.2368 0.043 Uiso 1 1 calc R U
C24 C 1.4364(4) 0.4266(3) 0.1689(2) 0.0372(9) Uani 1 1 d . .
H24A H 1.5197 0.4258 0.1366 0.045 Uiso 1 1 calc R U
H24B H 1.4542 0.3824 0.2071 0.045 Uiso 1 1 calc R U
C25 C 1.3031(4) 0.3996(3) 0.12822(17) 0.0287(7) Uani 1 1 d . .
H25A H 1.3188 0.3401 0.1059 0.034 Uiso 1 1 calc R U
H25B H 1.2221 0.3938 0.1615 0.034 Uiso 1 1 calc R U
C26 C 1.2656(4) 0.4681(2) 0.07159(16) 0.0262(7) Uani 1 1 d . .
H26A H 1.1737 0.4511 0.0494 0.031 Uiso 1 1 calc R U
H26B H 1.3401 0.4672 0.0344 0.031 Uiso 1 1 calc R U
N1 N 0.8507(3) 0.77727(17) 0.18483(12) 0.0193(5) Uani 1 1 d . .
N2 N 1.0128(3) 0.77544(18) 0.27492(13) 0.0203(5) Uani 1 1 d . .
H2 H 1.0336 0.8315 0.2639 0.024 Uiso 1 1 calc R U
N3 N 1.1279(3) 0.56865(18) 0.14742(13) 0.0241(5) Uani 1 1 d . .
O1 O 0.9288(3) 0.71391(18) 0.05162(12) 0.0322(6) Uani 1 1 d . .
O2 O 0.7278(2) 0.62915(15) 0.04820(11) 0.0237(5) Uani 1 1 d . .
Cl1 Cl 0.80219(7) 0.45142(4) 0.25242(5) 0.02567(14) Uani 1 1 d . .
Cl2 Cl 0.69687(9) 0.64932(6) 0.32456(4) 0.02962(18) Uani 1 1 d . .
Pd1 Pd 0.87364(2) 0.60345(2) 0.24717(2) 0.01582(5) Uani 1 1 d . .

loop_
_atom_site_aniso_label
_atom_site_aniso_U_11
_atom_site_aniso_U_22
_atom_site_aniso_U_33
_atom_site_aniso_U_23
_atom_site_aniso_U_13
_atom_site_aniso_U_12
C1 0.0326(17) 0.0198(15) 0.0231(13) 0.0025(11) -0.0067(14) -0.0023(13)
C2 0.045(2) 0.0264(19) 0.0376(18) 0.0077(17) -0.0189(16) -0.0017(19)
C3 0.0265(19) 0.0334(19) 0.0334(17) 0.0027(14) -0.0088(14) 0.0043(15)
C4 0.0179(14) 0.0281(17) 0.0168(13) 0.0005(12) -0.0035(11) -0.0008(13)
C5 0.0200(14) 0.0259(16) 0.0170(13) 0.0027(12) -0.0037(11) -0.0037(13)
C6 0.0231(16) 0.035(2) 0.0206(13) -0.0067(13) 0.0015(12) -0.0055(14)
C7 0.0263(17) 0.046(2) 0.0203(14) -0.0001(15) -0.0023(13) -0.0013(16)
C8 0.0294(18) 0.047(2) 0.0342(17) -0.0160(16) 0.0043(17) -0.0149(19)
C9 0.030(2) 0.034(2) 0.0363(18) -0.0038(15) 0.0033(15) -0.0002(16)
C10 0.0167(12) 0.0209(14) 0.0152(13) -0.0014(10) 0.0012(9) 0.0006(10)
C11 0.0174(14) 0.0217(15) 0.0197(13) 0.0049(11) -0.0053(11) -0.0003(11)
C12 0.0348(19) 0.038(2) 0.0161(13) -0.0003(13) -0.0012(12) 0.0129(16)
C13 0.040(2) 0.044(2) 0.0195(14) 0.0013(14) -0.0066(14) 0.0069(17)
C14 0.0263(18) 0.052(2) 0.0315(17) 0.0145(17) -0.0125(15) -0.0065(18)
C15 0.0257(18) 0.057(3) 0.040(2) 0.0125(19) -0.0022(16) 0.0175(19)
C16 0.0268(17) 0.044(2) 0.0264(16) -0.0016(15) 0.0019(14) 0.0129(16)
C20 0.0203(15) 0.0208(15) 0.0218(14) -0.0007(11) -0.0026(12) 0.0027(12)
C21 0.0261(16) 0.0266(17) 0.0250(15) 0.0005(13) 0.0101(13) -0.0008(14)
C22 0.0234(16) 0.0316(19) 0.0418(18) -0.0114(15) 0.0125(15) -0.0120(16)
C23 0.0205(17) 0.049(2) 0.0389(19) -0.0153(17) -0.0050(14) 0.0026(16)
C24 0.0286(18) 0.041(2) 0.042(2) -0.0068(17) -0.0053(16) 0.0130(16)
C25 0.0316(18) 0.0241(17) 0.0304(15) -0.0035(15) 0.0025(13) 0.0015(17)
C26 0.0247(17) 0.0304(18) 0.0234(15) -0.0070(13) 0.0062(13) -0.0005(14)
N1 0.0203(13) 0.0192(12) 0.0183(11) 0.0007(9) -0.0039(10) -0.0024(10)
N2 0.0226(13) 0.0201(13) 0.0181(11) 0.0036(9) -0.0050(9) -0.0028(11)
N3 0.0242(13) 0.0255(14) 0.0227(11) -0.0013(10) 0.0021(12) 0.0033(13)
O1 0.0235(12) 0.0450(16) 0.0282(12) -0.0067(11) 0.0020(10) -0.0131(11)
O2 0.0223(11) 0.0308(13) 0.0182(10) -0.0033(8) -0.0004(8) -0.0080(9)
Cl1 0.0255(3) 0.0165(3) 0.0349(4) 0.0005(4) -0.0018(4) 0.0010(2)
Cl2 0.0267(4) 0.0272(4) 0.0349(4) -0.0046(3) 0.0137(3) -0.0002(3)
Pd1 0.01370(8) 0.01644(9) 0.01732(8) -0.00061(10) 0.00005(10) 0.00061(8)

loop_
_atom_type_symbol
_atom_type_description
_atom_type_scat_dispersion_real
_atom_type_scat_dispersion_imag
_atom_type_scat_source
C C 0.0033 0.0016 'International Tables Vol C Tables 4.2.6.8 and 6.1.1.4'
H H 0.0000 0.0000 'International Tables Vol C Tables 4.2.6.8 and 6.1.1.4'
N N 0.0061 0.0033 'International Tables Vol C Tables 4.2.6.8 and 6.1.1.4'
O O 0.0106 0.0060 'International Tables Vol C Tables 4.2.6.8 and 6.1.1.4'
Cl Cl 0.1484 0.1585 'International Tables Vol C Tables 4.2.6.8 and 6.1.1.4'
Pd Pd -0.9988 1.0072 'International Tables Vol C Tables 4.2.6.8 and 6.1.1.4'

loop_
_geom_angle_atom_site_label_1
_geom_angle_atom_site_label_2
_geom_angle_atom_site_label_3
_geom_angle
N1 C1 C2 103.5(3)
N1 C1 H1A 111.1
C2 C1 H1A 111.1
N1 C1 H1B 111.1
C2 C1 H1B 111.1
H1A C1 H1B 109.0
C1 C2 C3 104.8(3)
C1 C2 H2A 110.8
C3 C2 H2A 110.8
C1 C2 H2B 110.8
C3 C2 H2B 110.8
H2A C2 H2B 108.9
C2 C3 C4 102.7(3)
C2 C3 H3A 111.2
C4 C3 H3A 111.2
C2 C3 H3B 111.2
C4 C3 H3B 111.2
H3A C3 H3B 109.1
N1 C4 C5 111.3(2)
N1 C4 C3 102.9(3)
C5 C4 C3 110.4(2)
N1 C4 H4 110.7
C5 C4 H4 110.7
C3 C4 H4 110.7
O1 C5 O2 126.7(3)
O1 C5 C4 123.9(3)
O2 C5 C4 109.3(3)
O2 C6 C7 108.5(3)
O2 C6 C8 102.7(2)
C7 C6 C8 110.9(3)
O2 C6 C9 110.0(3)
C7 C6 C9 114.0(3)
C8 C6 C9 110.2(3)
C6 C7 H7A 109.5
C6 C7 H7B 109.5
H7A C7 H7B 109.5
C6 C7 H7C 109.5
H7A C7 H7C 109.5
H7B C7 H7C 109.5
C6 C8 H8A 109.5
C6 C8 H8B 109.5
H8A C8 H8B 109.5
C6 C8 H8C 109.5
H8A C8 H8C 109.5
H8B C8 H8C 109.5
C6 C9 H9A 109.5
C6 C9 H9B 109.5
H9A C9 H9B 109.5
C6 C9 H9C 109.5
H9A C9 H9C 109.5
H9B C9 H9C 109.5
N2 C10 N1 119.7(3)
N2 C10 Pd1 123.1(2)
N1 C10 Pd1 117.2(2)
N2 C11 C16 111.7(2)
N2 C11 C12 109.5(3)
C16 C11 C12 111.1(3)
N2 C11 H11 108.1
C16 C11 H11 108.1
C12 C11 H11 108.1
C13 C12 C11 110.9(3)
C13 C12 H12A 109.5
C11 C12 H12A 109.5
C13 C12 H12B 109.5
C11 C12 H12B 109.5
H12A C12 H12B 108.0
C14 C13 C12 111.5(3)
C14 C13 H13A 109.3
C12 C13 H13A 109.3
C14 C13 H13B 109.3
C12 C13 H13B 109.3
H13A C13 H13B 108.0
C13 C14 C15 111.2(3)
C13 C14 H14A 109.4
C15 C14 H14A 109.4
C13 C14 H14B 109.4
C15 C14 H14B 109.4
H14A C14 H14B 108.0
C14 C15 C16 110.7(3)
C14 C15 H15A 109.5
C16 C15 H15A 109.5
C14 C15 H15B 109.5
C16 C15 H15B 109.5
H15A C15 H15B 108.1
C11 C16 C15 111.2(3)
C11 C16 H16A 109.4
C15 C16 H16A 109.4
C11 C16 H16B 109.4
C15 C16 H16B 109.4
H16A C16 H16B 108.0
N3 C20 Pd1 175.1(3)
N3 C21 C22 108.8(3)
N3 C21 C26 109.5(3)
C22 C21 C26 112.5(3)
N3 C21 H21 108.7
C22 C21 H21 108.7
C26 C21 H21 108.7
C21 C22 C23 111.5(3)
C21 C22 H22A 109.3
C23 C22 H22A 109.3
C21 C22 H22B 109.3
C23 C22 H22B 109.3
H22A C22 H22B 108.0
C24 C23 C22 111.2(3)
C24 C23 H23A 109.4
C22 C23 H23A 109.4
C24 C23 H23B 109.4
C22 C23 H23B 109.4
H23A C23 H23B 108.0
C25 C24 C23 111.2(3)
C25 C24 H24A 109.4
C23 C24 H24A 109.4
C25 C24 H24B 109.4
C23 C24 H24B 109.4
H24A C24 H24B 108.0
C26 C25 C24 111.7(3)
C26 C25 H25A 109.3
C24 C25 H25A 109.3
C26 C25 H25B 109.3
C24 C25 H25B 109.3
H25A C25 H25B 107.9
C25 C26 C21 111.9(3)
C25 C26 H26A 109.2
C21 C26 H26A 109.2
C25 C26 H26B 109.2
C21 C26 H26B 109.2
H26A C26 H26B 107.9
C10 N1 C4 122.7(3)
C10 N1 C1 124.6(3)
C4 N1 C1 112.4(2)
C10 N2 C11 124.2(3)
C10 N2 H2 117.9
C11 N2 H2 117.9
C20 N3 C21 176.4(3)
C5 O2 C6 120.7(2)
C20 Pd1 C10 87.84(12)
C20 Pd1 Cl2 173.77(9)
C10 Pd1 Cl2 86.32(8)
C20 Pd1 Cl1 93.03(9)
C10 Pd1 Cl1 174.34(8)
Cl2 Pd1 Cl1 92.99(3)

loop_
_geom_bond_atom_site_label_1
_geom_bond_atom_site_label_2
_geom_bond_distance
C1 N1 1.480(4)
C1 C2 1.532(4)
C1 H1A 0.9900
C1 H1B 0.9900
C2 C3 1.533(5)
C2 H2A 0.9900
C2 H2B 0.9900
C3 C4 1.538(5)
C3 H3A 0.9900
C3 H3B 0.9900
C4 N1 1.459(4)
C4 C5 1.523(4)
C4 H4 1.0000
C5 O1 1.200(4)
C5 O2 1.332(4)
C6 O2 1.494(4)
C6 C7 1.516(5)
C6 C8 1.517(5)
C6 C9 1.520(5)
C7 H7A 0.9800
C7 H7B 0.9800
C7 H7C 0.9800
C8 H8A 0.9800
C8 H8B 0.9800
C8 H8C 0.9800
C9 H9A 0.9800
C9 H9B 0.9800
C9 H9C 0.9800
C10 N2 1.312(4)
C10 N1 1.327(4)
C10 Pd1 1.983(3)
C11 N2 1.469(4)
C11 C16 1.506(4)
C11 C12 1.523(4)
C11 H11 1.0000
C12 C13 1.522(4)
C12 H12A 0.9900
C12 H12B 0.9900
C13 C14 1.514(5)
C13 H13A 0.9900
C13 H13B 0.9900
C14 C15 1.518(6)
C14 H14A 0.9900
C14 H14B 0.9900
C15 C16 1.528(5)
C15 H15A 0.9900
C15 H15B 0.9900
C16 H16A 0.9900
C16 H16B 0.9900
C20 N3 1.147(4)
C20 Pd1 1.937(3)
C21 N3 1.464(4)
C21 C22 1.521(5)
C21 C26 1.523(5)
C21 H21 1.0000
C22 C23 1.530(5)
C22 H22A 0.9900
C22 H22B 0.9900
C23 C24 1.525(5)
C23 H23A 0.9900
C23 H23B 0.9900
C24 C25 1.520(5)
C24 H24A 0.9900
C24 H24B 0.9900
C25 C26 1.518(5)
C25 H25A 0.9900
C25 H25B 0.9900
C26 H26A 0.9900
C26 H26B 0.9900
N2 H2 0.8800
Cl1 Pd1 2.3561(7)
Cl2 Pd1 2.3122(8)
